data_4339524
loop_
_publ_author_name
'Nickita, Nickita'
'Belousoff, Matthew J.'
'Bhatt, Anand I.'
'Bond, Alan M.'
'Deacon, Glen B.'
'Gasser, Gilles'
'Spiccia, Leone'

_publ_section_title
;
 Synthesis, structure, spectroscopic properties, and electrochemical
 oxidation of ruthenium(II) complexes Incorporating monocarboxylate
 bipyridine ligands.
;
_journal_issue 21
_journal_name_full 'Inorganic chemistry'
_journal_page_first 8638
_journal_page_last 8651
_journal_paper_doi 10.1021/ic700796m
_journal_volume 46
_journal_year 2007
_chemical_formula_moiety 'C128 H100 F42 N24 O8 P7 Ru4'
_chemical_formula_sum 'C128 H100 F42 N24 O8 P7 Ru4'
_chemical_formula_weight 3521.39
_chemical_name_common RuBisBipyBipyCOOH
_chemical_name_systematic
;
 ?
;
_space_group_IT_number 15
_symmetry_cell_setting monoclinic
_symmetry_space_group_name_Hall '-C 2yc'
_symmetry_space_group_name_H-M 'C 1 2/c 1'
_atom_sites_solution_hydrogens geom
_atom_sites_solution_primary direct
_atom_sites_solution_secondary difmap
_audit_creation_method SHELXL-97
_cell_angle_alpha 90.00
_cell_angle_beta 99.28(3)
_cell_angle_gamma 90.00
_cell_formula_units_Z 4
_cell_length_a 53.402(11)
_cell_length_b 26.317(5)
_cell_length_c 12.682(3)
_cell_measurement_reflns_used 215
_cell_measurement_temperature 123(2)
_cell_measurement_theta_max 25
_cell_measurement_theta_min 4
_cell_volume 17590(7)
_computing_cell_refinement 'DENZO (Nonius)'
_computing_data_collection Collect(Nonius)
_computing_data_reduction 'DENZO (Nonius)'
_computing_structure_refinement 'SHELXL-97 (Sheldrick, 1997)'
_computing_structure_solution 'SHELXS-97 (Sheldrick, 1990)'
_diffrn_ambient_temperature 123(2)
_diffrn_detector_area_resol_mean 9
_diffrn_measured_fraction_theta_full 0.990
_diffrn_measured_fraction_theta_max 0.990
_diffrn_measurement_device_type 'Nonius Kappa CCD'
_diffrn_measurement_method 'Thin Slice phi/omega'
_diffrn_radiation_monochromator graphite
_diffrn_radiation_source 'fine-focus sealed tube'
_diffrn_radiation_type MoK\a
_diffrn_radiation_wavelength 0.71073
_diffrn_reflns_av_R_equivalents 0.1225
_diffrn_reflns_av_sigmaI/netI 0.1472
_diffrn_reflns_limit_h_max 63
_diffrn_reflns_limit_h_min -63
_diffrn_reflns_limit_k_max 23
_diffrn_reflns_limit_k_min -31
_diffrn_reflns_limit_l_max 14
_diffrn_reflns_limit_l_min -15
_diffrn_reflns_number 62595
_diffrn_reflns_theta_full 25.00
_diffrn_reflns_theta_max 25.00
_diffrn_reflns_theta_min 0.77
_diffrn_standards_decay_% 0.1
_diffrn_standards_number 0
_exptl_absorpt_coefficient_mu 0.497
_exptl_absorpt_correction_T_max 0.9708
_exptl_absorpt_correction_T_min 0.9028
_exptl_absorpt_correction_type empirical
_exptl_absorpt_process_details SADABS
_exptl_crystal_colour Red
_exptl_crystal_density_diffrn 1.330
_exptl_crystal_density_method 'not measured'
_exptl_crystal_description 'Thin Plate'
_exptl_crystal_F_000 7036
_exptl_crystal_size_max 0.21
_exptl_crystal_size_mid 0.19
_exptl_crystal_size_min 0.06
_platon_squeeze_details
;
;
_refine_diff_density_max 0.741
_refine_diff_density_min -0.668
_refine_diff_density_rms 0.104
_refine_ls_extinction_method none
_refine_ls_goodness_of_fit_ref 0.912
_refine_ls_hydrogen_treatment constr
_refine_ls_matrix_type full
_refine_ls_number_parameters 964
_refine_ls_number_reflns 15348
_refine_ls_number_restraints 0
_refine_ls_restrained_S_all 0.912
_refine_ls_R_factor_all 0.1599
_refine_ls_R_factor_gt 0.0733
_refine_ls_shift/su_max 0.001
_refine_ls_shift/su_mean 0.000
_refine_ls_structure_factor_coef Fsqd
_refine_ls_weighting_details 'calc w=1/[\s^2^(Fo^2^)+(0.1051P)^2^+0.0000P] where P=(Fo^2^+2Fc^2^)/3'
_refine_ls_weighting_scheme calc
_refine_ls_wR_factor_gt 0.1729
_refine_ls_wR_factor_ref 0.2061
_reflns_number_gt 6627
_reflns_number_total 15348
_reflns_threshold_expression >2sigma(I)
_cod_data_source_file ic700796m-file001.cif
_cod_data_source_block 1
_cod_original_cell_volume 17590(6)
_cod_original_sg_symbol_H-M C2/c
_cod_database_code 4339524

loop_
_symmetry_equiv_pos_as_xyz
'x, y, z'
'-x, y, -z+1/2'
'x+1/2, y+1/2, z'
'-x+1/2, y+1/2, -z+1/2'
'-x, -y, -z'
'x, -y, z-1/2'
'-x+1/2, -y+1/2, -z'
'x+1/2, -y+1/2, z-1/2'

loop_
_atom_site_label
_atom_site_type_symbol
_atom_site_fract_x
_atom_site_fract_y
_atom_site_fract_z
_atom_site_U_iso_or_equiv
_atom_site_adp_type
_atom_site_occupancy
_atom_site_symmetry_multiplicity
_atom_site_calc_flag
_atom_site_refinement_flags
P1 P 0.20208(5) 0.48548(7) 0.40952(17) 0.0600(6) Uani 1 1 d .
F1 F 0.21123(13) 0.54130(17) 0.4270(5) 0.135(2) Uani 1 1 d .
P2 P 0.22226(5) 0.22654(7) 0.66477(16) 0.0570(6) Uani 1 1 d .
F2 F 0.17378(9) 0.50185(17) 0.4193(4) 0.0879(15) Uani 1 1 d .
F3 F 0.20715(9) 0.47600(18) 0.5331(4) 0.0905(15) Uani 1 1 d .
F4 F 0.23001(10) 0.4694(2) 0.4016(4) 0.1018(17) Uani 1 1 d .
F5 F 0.19700(11) 0.4920(3) 0.2852(4) 0.132(2) Uani 1 1 d .
F6 F 0.19261(11) 0.42911(17) 0.3939(5) 0.116(2) Uani 1 1 d .
F7 F 0.21416(9) 0.27954(13) 0.7078(3) 0.0775(14) Uani 1 1 d .
F8 F 0.22722(9) 0.20550(15) 0.7837(3) 0.0780(14) Uani 1 1 d .
F9 F 0.22987(10) 0.17241(14) 0.6230(3) 0.0834(15) Uani 1 1 d .
F10 F 0.25089(9) 0.24485(16) 0.6782(4) 0.0822(14) Uani 1 1 d .
F11 F 0.21722(11) 0.24786(16) 0.5471(3) 0.0947(17) Uani 1 1 d .
F12 F 0.19364(9) 0.20765(15) 0.6543(4) 0.0892(16) Uani 1 1 d .
F13 F 0.1088(3) 0.6524(3) 0.7459(6) 0.172(5) Uani 0.80 1 d P
F14 F 0.0765(2) 0.6627(5) 0.7734(10) 0.208(5) Uani 0.80 1 d P
F15 F 0.0734(2) 0.7166(6) 0.8335(10) 0.215(5) Uani 0.80 1 d P
F16 F 0.1057(3) 0.7376(4) 0.8985(11) 0.236(6) Uani 0.80 1 d P
F17 F 0.1301(2) 0.7025(6) 0.8284(9) 0.238(7) Uani 0.80 1 d P
F18 F 0.10493(14) 0.6590(3) 0.9149(5) 0.153(3) Uani 1 1 d .
F19 F 0.09753(19) 0.7295(3) 0.7172(7) 0.214(4) Uani 1 1 d .
F20 F -0.03016(16) 0.4348(3) 1.2268(6) 0.182(3) Uani 1 1 d .
F21 F 0.0001(2) 0.3908(3) 1.1598(5) 0.228(5) Uani 1 1 d .
Ru1A Ru 0.196133(13) 0.110212(19) 0.08008(5) 0.0487(2) Uani 1 1 d .
O1A O 0.0962(2) 0.1147(3) -0.3581(9) 0.219(6) Uani 1 1 d .
N1A N 0.16665(11) 0.1204(2) -0.0434(5) 0.0479(16) Uani 1 1 d .
C1A C 0.14805(17) 0.0853(3) -0.0795(6) 0.065(2) Uani 1 1 d .
H1A H 0.1476 0.0543 -0.0415 0.078 Uiso 1 1 calc R
O2A O 0.11231(16) 0.1941(3) -0.3635(6) 0.132(3) Uani 1 1 d .
N2A N 0.20108(12) 0.1847(2) 0.0381(5) 0.0491(16) Uani 1 1 d .
C2A C 0.13021(17) 0.0934(3) -0.1679(7) 0.074(3) Uani 1 1 d .
H2A H 0.1178 0.0684 -0.1921 0.089 Uiso 1 1 calc R
N3A N 0.22511(14) 0.1101(2) 0.2083(5) 0.0545(17) Uani 1 1 d .
C3A C 0.13077(19) 0.1401(4) -0.2219(8) 0.076(3) Uani 1 1 d .
N4A N 0.17765(14) 0.13775(19) 0.1993(5) 0.0572(18) Uani 1 1 d .
C4A C 0.14952(18) 0.1743(3) -0.1856(7) 0.065(2) Uani 1 1 d .
H4A H 0.1507 0.2050 -0.2238 0.078 Uiso 1 1 calc R
N5A N 0.19116(12) 0.0329(2) 0.1024(4) 0.0527(16) Uani 1 1 d .
C5A C 0.16634(16) 0.1652(3) -0.0968(6) 0.051(2) Uani 1 1 d .
N6A N 0.21734(11) 0.07998(18) -0.0284(4) 0.0445(15) Uani 1 1 d .
C6A C 0.18536(14) 0.2019(2) -0.0496(6) 0.0451(19) Uani 1 1 d .
C7A C 0.18757(15) 0.2505(3) -0.0868(6) 0.053(2) Uani 1 1 d .
H7A H 0.1760 0.2616 -0.1473 0.064 Uiso 1 1 calc R
C8A C 0.20592(16) 0.2836(3) -0.0397(6) 0.052(2) Uani 1 1 d .
C9A C 0.22095(15) 0.2654(2) 0.0516(6) 0.051(2) Uani 1 1 d .
H9A H 0.2334 0.2871 0.0898 0.061 Uiso 1 1 calc R
C10A C 0.21849(16) 0.2176(3) 0.0884(6) 0.058(2) Uani 1 1 d .
H10A H 0.2293 0.2069 0.1514 0.069 Uiso 1 1 calc R
C11A C 0.24867(18) 0.0917(3) 0.2079(6) 0.058(2) Uani 1 1 d .
H11A H 0.2522 0.0744 0.1462 0.069 Uiso 1 1 calc R
C12A C 0.26761(17) 0.0973(3) 0.2930(6) 0.059(2) Uani 1 1 d .
H12A H 0.2841 0.0840 0.2908 0.071 Uiso 1 1 calc R
C13A C 0.26237(18) 0.1229(3) 0.3841(7) 0.064(2) Uani 1 1 d .
H13A H 0.2753 0.1274 0.4441 0.077 Uiso 1 1 calc R
C14A C 0.23886(18) 0.1412(3) 0.3860(6) 0.056(2) Uani 1 1 d .
H14A H 0.2351 0.1587 0.4472 0.067 Uiso 1 1 calc R
C15A C 0.22042(17) 0.1342(2) 0.2990(6) 0.054(2) Uani 1 1 d .
C16A C 0.19380(18) 0.1483(2) 0.2925(6) 0.058(2) Uani 1 1 d .
C17A C 0.1839(2) 0.1705(3) 0.3765(7) 0.085(3) Uani 1 1 d .
H17A H 0.1946 0.1776 0.4420 0.102 Uiso 1 1 calc R
C18A C 0.1588(2) 0.1820(3) 0.3650(8) 0.095(3) Uani 1 1 d .
H18A H 0.1523 0.1983 0.4216 0.114 Uiso 1 1 calc R
C19A C 0.14274(19) 0.1703(3) 0.2720(7) 0.083(3) Uani 1 1 d .
H19A H 0.1251 0.1771 0.2650 0.100 Uiso 1 1 calc R
C20A C 0.15267(18) 0.1488(3) 0.1904(6) 0.064(2) Uani 1 1 d .
H20A H 0.1418 0.1414 0.1254 0.077 Uiso 1 1 calc R
C21A C 0.17868(15) 0.0121(3) 0.1746(6) 0.065(2) Uani 1 1 d .
H21A H 0.1701 0.0334 0.2178 0.078 Uiso 1 1 calc R
C22A C 0.17802(17) -0.0399(3) 0.1871(7) 0.069(2) Uani 1 1 d .
H22A H 0.1688 -0.0539 0.2383 0.083 Uiso 1 1 calc R
C23A C 0.19017(16) -0.0714(3) 0.1284(7) 0.066(2) Uani 1 1 d .
H23A H 0.1894 -0.1072 0.1367 0.079 Uiso 1 1 calc R
C24A C 0.20341(15) -0.0505(2) 0.0578(6) 0.055(2) Uani 1 1 d .
H24A H 0.2123 -0.0721 0.0166 0.066 Uiso 1 1 calc R
C25A C 0.20437(14) 0.0014(2) 0.0434(5) 0.0491(19) Uani 1 1 d .
C26A C 0.21867(15) 0.0273(2) -0.0317(5) 0.052(2) Uani 1 1 d .
C27A C 0.23176(14) 0.0033(3) -0.1006(5) 0.050(2) Uani 1 1 d .
H27A H 0.2327 -0.0327 -0.1016 0.061 Uiso 1 1 calc R
C28A C 0.24358(15) 0.0320(3) -0.1689(6) 0.062(2) Uani 1 1 d .
H28A H 0.2529 0.0158 -0.2172 0.074 Uiso 1 1 calc R
C29A C 0.24189(14) 0.0842(3) -0.1670(6) 0.056(2) Uani 1 1 d .
H29A H 0.2498 0.1045 -0.2143 0.067 Uiso 1 1 calc R
C30A C 0.22883(13) 0.1058(2) -0.0967(6) 0.0483(19) Uani 1 1 d .
H30A H 0.2278 0.1418 -0.0959 0.058 Uiso 1 1 calc R
C31A C 0.1114(3) 0.1504(5) -0.3239(10) 0.126(5) Uani 1 1 d .
C32A C 0.21017(16) 0.3353(2) -0.0832(6) 0.071(3) Uani 1 1 d .
H32A H 0.2252 0.3345 -0.1185 0.106 Uiso 1 1 calc R
H32B H 0.2128 0.3599 -0.0246 0.106 Uiso 1 1 calc R
H32C H 0.1953 0.3451 -0.1350 0.106 Uiso 1 1 calc R
Ru1B Ru 0.108651(13) 0.37504(2) 0.82682(5) 0.0572(2) Uani 1 1 d .
O1B O 0.06558(17) 0.1268(3) 0.9169(8) 0.148(4) Uani 1 1 d .
N1B N 0.10047(13) 0.3016(2) 0.8621(5) 0.0602(17) Uani 1 1 d .
C1B C 0.08160(17) 0.2731(3) 0.8077(7) 0.074(3) Uani 1 1 d .
H1B H 0.0718 0.2868 0.7448 0.089 Uiso 1 1 calc R
O2B O 0.09722(14) 0.1381(2) 1.0603(7) 0.105(2) Uani 1 1 d .
N2B N 0.13615(12) 0.3601(2) 0.9571(5) 0.0557(17) Uani 1 1 d .
C2B C 0.07610(17) 0.2255(3) 0.8401(8) 0.083(3) Uani 1 1 d .
H2B H 0.0628 0.2065 0.7996 0.100 Uiso 1 1 calc R
N3B N 0.13325(12) 0.3603(2) 0.7197(5) 0.0599(17) Uani 1 1 d .
C3B C 0.09004(18) 0.2047(3) 0.9326(8) 0.071(2) Uani 1 1 d .
N4B N 0.11997(12) 0.4474(2) 0.7975(5) 0.0592(17) Uani 1 1 d .
C4B C 0.10943(15) 0.2340(3) 0.9894(6) 0.059(2) Uani 1 1 d .
H4B H 0.1192 0.2214 1.0534 0.071 Uiso 1 1 calc R
N5B N 0.07864(13) 0.3885(2) 0.7081(6) 0.0673(19) Uani 1 1 d .
C5B C 0.11426(15) 0.2815(3) 0.9515(6) 0.0502(19) Uani 1 1 d .
N6B N 0.08202(13) 0.3990(2) 0.9151(5) 0.0645(19) Uani 1 1 d .
C6B C 0.13456(15) 0.3140(3) 1.0041(6) 0.052(2) Uani 1 1 d .
C7B C 0.15107(15) 0.3014(3) 1.0986(6) 0.054(2) Uani 1 1 d .
H7B H 0.1493 0.2694 1.1313 0.065 Uiso 1 1 calc R
C8B C 0.16965(17) 0.3344(3) 1.1444(6) 0.061(2) Uani 1 1 d .
C9B C 0.17136(15) 0.3801(3) 1.0913(6) 0.057(2) Uani 1 1 d .
H9B H 0.1841 0.4038 1.1191 0.069 Uiso 1 1 calc R
C10B C 0.15482(17) 0.3919(3) 0.9985(6) 0.060(2) Uani 1 1 d .
H10B H 0.1568 0.4232 0.9635 0.072 Uiso 1 1 calc R
C11B C 0.13879(16) 0.3153(3) 0.6839(6) 0.065(2) Uani 1 1 d .
H11B H 0.1317 0.2859 0.7111 0.077 Uiso 1 1 calc R
C12B C 0.15436(16) 0.3096(4) 0.6088(6) 0.073(3) Uani 1 1 d .
H12B H 0.1583 0.2767 0.5855 0.088 Uiso 1 1 calc R
C13B C 0.16401(18) 0.3518(4) 0.5681(7) 0.087(3) Uani 1 1 d .
H13B H 0.1747 0.3483 0.5156 0.105 Uiso 1 1 calc R
C14B C 0.15843(16) 0.3990(4) 0.6022(7) 0.076(3) Uani 1 1 d .
H14B H 0.1653 0.4284 0.5739 0.092 Uiso 1 1 calc R
C15B C 0.14271(15) 0.4040(3) 0.6779(6) 0.059(2) Uani 1 1 d .
C16B C 0.13484(15) 0.4519(3) 0.7206(6) 0.061(2) Uani 1 1 d .
C17B C 0.14195(17) 0.5004(3) 0.6849(7) 0.076(3) Uani 1 1 d .
H17B H 0.1524 0.5033 0.6311 0.091 Uiso 1 1 calc R
C18B C 0.13337(19) 0.5423(4) 0.7300(8) 0.087(3) Uani 1 1 d .
H18B H 0.1375 0.5750 0.7062 0.104 Uiso 1 1 calc R
C19B C 0.11901(18) 0.5382(3) 0.8084(8) 0.084(3) Uani 1 1 d .
H19B H 0.1136 0.5678 0.8415 0.101 Uiso 1 1 calc R
C20B C 0.11213(18) 0.4894(3) 0.8405(7) 0.080(3) Uani 1 1 d .
H20B H 0.1017 0.4866 0.8941 0.096 Uiso 1 1 calc R
C21B C 0.07772(19) 0.3809(3) 0.6022(7) 0.078(3) Uani 1 1 d .
H21B H 0.0917 0.3648 0.5782 0.093 Uiso 1 1 calc R
C22B C 0.0570(2) 0.3961(4) 0.5262(8) 0.104(4) Uani 1 1 d .
H22B H 0.0569 0.3892 0.4525 0.125 Uiso 1 1 calc R
C23B C 0.0375(3) 0.4202(5) 0.5579(10) 0.157(6) Uani 1 1 d .
H23B H 0.0237 0.4318 0.5071 0.188 Uiso 1 1 calc R
C24B C 0.03790(6) 0.42795(9) 0.6686(2) 0.145(5) Uani 1 1 d .
H24B H 0.0240 0.4440 0.6930 0.174 Uiso 1 1 calc R
P3 P 0.10065(6) 0.69443(9) 0.8139(2) 0.1125(12) Uani 1 1 d R
P4 P 0.00000(6) 0.43263(9) 1.2500(2) 0.1162(17) Uani 1 2 d SR
F22 F -0.00039(6) 0.47245(9) 1.1586(2) 0.1114(18) Uani 1 1 d R
C25B C 0.05855(19) 0.4121(3) 0.7408(8) 0.081(3) Uani 1 1 d .
C26B C 0.0605(2) 0.4175(4) 0.8588(7) 0.084(3) Uani 1 1 d .
C27B C 0.0416(2) 0.4394(4) 0.9079(9) 0.121(4) Uani 1 1 d .
H27B H 0.0266 0.4529 0.8667 0.146 Uiso 1 1 calc R
C28B C 0.0452(2) 0.4411(5) 1.0176(9) 0.124(4) Uani 1 1 d .
H28B H 0.0327 0.4566 1.0526 0.149 Uiso 1 1 calc R
C29B C 0.0662(2) 0.4208(4) 1.0762(8) 0.094(3) Uani 1 1 d .
H29B H 0.0686 0.4206 1.1521 0.113 Uiso 1 1 calc R
C30B C 0.08429(19) 0.3999(3) 1.0197(8) 0.085(3) Uani 1 1 d .
H30B H 0.0992 0.3855 1.0598 0.102 Uiso 1 1 calc R
C31B C 0.0833(3) 0.1507(4) 0.9713(11) 0.103(4) Uani 1 1 d .
C32B C 0.18692(17) 0.3216(3) 1.2465(6) 0.079(3) Uani 1 1 d .
H32D H 0.2026 0.3413 1.2510 0.118 Uiso 1 1 calc R
H32E H 0.1909 0.2853 1.2477 0.118 Uiso 1 1 calc R
H32F H 0.1785 0.3300 1.3074 0.118 Uiso 1 1 calc R

loop_
_atom_site_aniso_label
_atom_site_aniso_U_11
_atom_site_aniso_U_22
_atom_site_aniso_U_33
_atom_site_aniso_U_23
_atom_site_aniso_U_13
_atom_site_aniso_U_12
P1 0.0813(19) 0.0566(13) 0.0448(14) 0.0057(10) 0.0180(12) -0.0019(12)
F1 0.198(7) 0.051(3) 0.164(6) 0.010(3) 0.050(5) -0.027(3)
P2 0.093(2) 0.0453(11) 0.0359(13) -0.0027(9) 0.0189(12) -0.0026(12)
F2 0.087(4) 0.095(3) 0.082(4) -0.012(3) 0.014(3) 0.028(3)
F3 0.095(4) 0.122(4) 0.055(3) 0.025(3) 0.013(3) -0.006(3)
F4 0.071(4) 0.164(5) 0.074(4) -0.020(3) 0.021(3) 0.009(3)
F5 0.107(5) 0.240(7) 0.048(3) 0.021(4) 0.009(3) 0.015(4)
F6 0.139(5) 0.075(3) 0.146(5) -0.036(3) 0.057(4) -0.015(3)
F7 0.132(4) 0.044(2) 0.064(3) -0.009(2) 0.039(3) -0.001(2)
F8 0.129(4) 0.071(3) 0.039(3) 0.013(2) 0.030(3) 0.012(3)
F9 0.147(5) 0.054(3) 0.056(3) -0.011(2) 0.038(3) 0.005(3)
F10 0.088(4) 0.085(3) 0.078(4) 0.004(3) 0.025(3) -0.015(3)
F11 0.166(5) 0.078(3) 0.036(3) 0.005(2) 0.003(3) 0.001(3)
F12 0.087(4) 0.063(3) 0.120(5) -0.007(3) 0.025(3) -0.012(3)
F13 0.357(16) 0.080(5) 0.097(6) 0.005(4) 0.097(9) 0.020(7)
F14 0.177(11) 0.254(13) 0.179(12) 0.004(10) -0.007(10) -0.091(11)
F15 0.166(11) 0.281(15) 0.203(12) -0.066(11) 0.044(9) 0.040(11)
F16 0.331(18) 0.126(8) 0.263(15) -0.097(8) 0.085(14) -0.020(9)
F17 0.196(12) 0.379(18) 0.145(10) 0.073(11) 0.039(9) -0.136(12)
F18 0.198(7) 0.183(6) 0.087(5) 0.017(4) 0.047(5) -0.070(5)
F19 0.283(11) 0.175(7) 0.201(9) 0.116(7) 0.091(8) 0.061(7)
F20 0.162(7) 0.298(10) 0.089(5) 0.011(6) 0.024(5) -0.086(6)
F21 0.465(15) 0.143(6) 0.073(5) -0.023(4) 0.038(7) 0.043(7)
Ru1A 0.0758(5) 0.0367(3) 0.0360(4) -0.0004(3) 0.0165(3) 0.0002(3)
O1A 0.249(12) 0.120(7) 0.221(11) 0.007(7) -0.165(10) -0.034(7)
N1A 0.056(4) 0.047(4) 0.045(4) -0.015(3) 0.022(3) -0.012(3)
C1A 0.083(7) 0.071(6) 0.041(5) 0.006(4) 0.012(5) 0.019(5)
O2A 0.160(8) 0.123(6) 0.094(6) 0.016(5) -0.036(5) 0.004(6)
N2A 0.074(5) 0.045(3) 0.033(4) -0.008(3) 0.026(3) -0.003(3)
C2A 0.073(7) 0.085(6) 0.062(6) -0.024(5) 0.007(5) 0.009(5)
N3A 0.086(6) 0.038(3) 0.044(4) -0.001(3) 0.024(4) -0.004(3)
C3A 0.079(7) 0.079(6) 0.069(7) 0.012(5) 0.006(6) 0.017(6)
N4A 0.083(6) 0.038(3) 0.048(4) -0.001(3) 0.006(4) 0.006(3)
C4A 0.085(7) 0.058(5) 0.051(6) -0.001(4) 0.010(5) -0.001(5)
N5A 0.071(5) 0.055(4) 0.037(4) 0.002(3) 0.024(3) 0.000(3)
C5A 0.077(6) 0.042(4) 0.038(5) -0.004(4) 0.018(5) 0.009(4)
N6A 0.059(4) 0.029(3) 0.045(4) -0.003(3) 0.007(3) -0.002(3)
C6A 0.067(6) 0.041(4) 0.029(4) 0.005(3) 0.016(4) 0.012(4)
C7A 0.077(6) 0.047(4) 0.042(5) 0.005(4) 0.025(4) 0.016(4)
C8A 0.076(6) 0.040(4) 0.045(5) 0.000(4) 0.027(5) 0.011(4)
C9A 0.078(6) 0.037(4) 0.044(5) -0.015(3) 0.028(4) -0.009(4)
C10A 0.096(7) 0.040(4) 0.037(5) -0.005(4) 0.010(5) 0.003(4)
C11A 0.080(7) 0.052(5) 0.041(5) 0.010(4) 0.008(5) -0.015(5)
C12A 0.085(7) 0.053(5) 0.041(5) 0.006(4) 0.012(5) -0.010(4)
C13A 0.088(7) 0.042(4) 0.056(6) 0.017(4) -0.006(5) -0.011(4)
C14A 0.084(7) 0.054(5) 0.025(4) -0.002(3) -0.001(5) -0.003(5)
C15A 0.073(6) 0.043(4) 0.048(5) 0.001(4) 0.012(5) 0.004(4)
C16A 0.096(8) 0.039(4) 0.043(5) -0.001(4) 0.022(5) 0.004(4)
C17A 0.115(9) 0.087(6) 0.051(6) -0.012(5) 0.010(6) 0.046(6)
C18A 0.148(11) 0.082(6) 0.054(7) -0.024(5) 0.011(7) 0.041(7)
C19A 0.095(8) 0.099(7) 0.059(6) -0.008(5) 0.024(6) 0.048(6)
C20A 0.076(7) 0.069(5) 0.051(6) 0.001(4) 0.024(5) 0.019(5)
C21A 0.085(7) 0.052(5) 0.066(6) 0.001(4) 0.038(5) -0.013(4)
C22A 0.101(7) 0.049(5) 0.060(6) 0.016(4) 0.020(5) -0.009(5)
C23A 0.090(7) 0.043(4) 0.069(6) 0.000(4) 0.024(5) -0.007(4)
C24A 0.083(6) 0.024(3) 0.060(5) 0.004(3) 0.021(5) 0.001(4)
C25A 0.073(6) 0.040(4) 0.035(4) -0.011(3) 0.010(4) -0.006(4)
C26A 0.085(6) 0.037(4) 0.033(4) 0.009(3) 0.006(4) 0.002(4)
C27A 0.073(6) 0.044(4) 0.041(5) -0.010(3) 0.028(4) 0.004(4)
C28A 0.084(7) 0.057(5) 0.048(5) -0.012(4) 0.021(5) 0.004(4)
C29A 0.074(6) 0.050(5) 0.050(5) 0.004(4) 0.026(5) 0.004(4)
C30A 0.061(5) 0.040(4) 0.049(5) 0.010(4) 0.024(4) -0.004(4)
C31A 0.159(13) 0.089(9) 0.111(11) 0.007(8) -0.041(9) 0.017(9)
C32A 0.103(7) 0.053(5) 0.064(6) 0.015(4) 0.035(5) 0.015(4)
Ru1B 0.0713(5) 0.0598(4) 0.0435(4) 0.0056(3) 0.0181(4) 0.0016(3)
O1B 0.151(8) 0.098(5) 0.176(9) 0.028(5) -0.034(7) -0.064(5)
N1B 0.060(5) 0.067(4) 0.054(5) -0.003(4) 0.013(4) -0.006(4)
C1B 0.082(7) 0.071(6) 0.066(6) 0.014(5) 0.002(5) -0.020(5)
O2B 0.125(7) 0.068(4) 0.120(6) 0.020(4) 0.015(5) -0.011(4)
N2B 0.064(5) 0.063(4) 0.042(4) 0.001(3) 0.015(4) -0.006(4)
C2B 0.079(7) 0.087(7) 0.077(7) -0.010(6) -0.009(6) -0.014(5)
N3B 0.067(5) 0.070(4) 0.041(4) 0.011(3) 0.005(4) 0.016(4)
C3B 0.083(7) 0.068(6) 0.066(6) 0.002(5) 0.023(6) 0.000(5)
N4B 0.065(5) 0.069(4) 0.047(4) 0.005(3) 0.020(4) 0.006(3)
C4B 0.070(6) 0.055(5) 0.054(5) 0.004(4) 0.012(5) -0.008(4)
N5B 0.072(5) 0.068(4) 0.068(5) 0.000(4) 0.031(4) 0.009(4)
C5B 0.056(5) 0.057(5) 0.042(5) -0.002(4) 0.020(4) -0.007(4)
N6B 0.068(5) 0.087(5) 0.039(4) 0.019(4) 0.008(4) 0.022(4)
C6B 0.067(6) 0.049(4) 0.047(5) -0.001(4) 0.032(5) 0.005(4)
C7B 0.073(6) 0.053(4) 0.034(5) 0.001(4) 0.004(4) 0.004(4)
C8B 0.074(7) 0.077(6) 0.035(5) -0.013(4) 0.020(5) 0.021(5)
C9B 0.063(6) 0.075(6) 0.037(5) -0.015(4) 0.015(4) -0.008(4)
C10B 0.079(7) 0.058(5) 0.047(5) -0.001(4) 0.026(5) -0.003(5)
C11B 0.081(7) 0.074(5) 0.041(5) 0.009(4) 0.017(5) 0.020(5)
C12B 0.073(7) 0.107(7) 0.042(6) -0.001(5) 0.015(5) 0.009(6)
C13B 0.088(8) 0.117(8) 0.062(7) -0.012(6) 0.027(6) 0.011(7)
C14B 0.060(6) 0.119(8) 0.053(6) 0.010(5) 0.019(5) -0.015(5)
C15B 0.063(6) 0.075(6) 0.041(5) 0.004(4) 0.016(4) 0.002(4)
C16B 0.058(6) 0.073(6) 0.052(5) 0.014(4) 0.007(5) 0.001(4)
C17B 0.088(7) 0.087(6) 0.054(6) 0.018(5) 0.020(5) -0.010(6)
C18B 0.105(9) 0.082(7) 0.077(7) 0.028(6) 0.030(7) -0.007(6)
C19B 0.101(8) 0.057(6) 0.095(8) 0.009(5) 0.018(7) 0.005(5)
C20B 0.105(8) 0.073(6) 0.065(6) 0.011(5) 0.022(6) 0.008(5)
C21B 0.101(8) 0.079(6) 0.057(6) 0.007(5) 0.027(6) 0.019(5)
C22B 0.109(9) 0.144(9) 0.053(7) 0.017(6) -0.007(7) 0.039(7)
C23B 0.148(12) 0.244(15) 0.075(9) 0.026(9) 0.009(9) 0.111(12)
C24B 0.101(10) 0.241(14) 0.089(9) 0.028(10) 0.002(8) 0.091(9)
P3 0.159(4) 0.0759(19) 0.117(3) -0.002(2) 0.065(3) -0.014(2)
P4 0.187(6) 0.114(3) 0.053(3) 0.000 0.032(3) 0.000
F22 0.105(4) 0.150(5) 0.087(4) 0.029(3) 0.038(4) 0.017(4)
C25B 0.082(7) 0.097(7) 0.066(7) 0.004(5) 0.016(6) 0.029(6)
C26B 0.098(8) 0.106(7) 0.051(6) 0.015(5) 0.024(6) 0.013(6)
C27B 0.110(9) 0.175(11) 0.084(9) -0.003(8) 0.030(8) 0.070(8)
C28B 0.124(11) 0.188(12) 0.070(8) 0.000(8) 0.043(8) 0.059(9)
C29B 0.107(9) 0.130(8) 0.049(6) 0.015(6) 0.022(6) 0.039(7)
C30B 0.098(8) 0.104(7) 0.059(7) 0.002(5) 0.031(6) 0.018(6)
C31B 0.114(11) 0.080(8) 0.121(11) 0.016(8) 0.040(9) 0.000(7)
C32B 0.096(7) 0.092(6) 0.046(6) -0.011(5) 0.005(5) 0.005(5)

loop_
_atom_type_symbol
_atom_type_description
_atom_type_scat_dispersion_real
_atom_type_scat_dispersion_imag
_atom_type_scat_source
C C 0.0033 0.0016 'International Tables Vol C Tables 4.2.6.8 and 6.1.1.4'
H H 0.0000 0.0000 'International Tables Vol C Tables 4.2.6.8 and 6.1.1.4'
N N 0.0061 0.0033 'International Tables Vol C Tables 4.2.6.8 and 6.1.1.4'
O O 0.0106 0.0060 'International Tables Vol C Tables 4.2.6.8 and 6.1.1.4'
F F 0.0171 0.0103 'International Tables Vol C Tables 4.2.6.8 and 6.1.1.4'
P P 0.1023 0.0942 'International Tables Vol C Tables 4.2.6.8 and 6.1.1.4'
Ru Ru -1.2594 0.8363 'International Tables Vol C Tables 4.2.6.8 and 6.1.1.4'

loop_
_geom_angle_atom_site_label_1
_geom_angle_atom_site_label_2
_geom_angle_atom_site_label_3
_geom_angle
_geom_angle_site_symmetry_1
_geom_angle_site_symmetry_3
F1 P1 F5 92.3(4) . .
F1 P1 F3 90.5(3) . .
F5 P1 F3 177.1(3) . .
F1 P1 F4 89.1(3) . .
F5 P1 F4 88.7(3) . .
F3 P1 F4 90.5(3) . .
F1 P1 F6 178.9(4) . .
F5 P1 F6 88.6(4) . .
F3 P1 F6 88.6(3) . .
F4 P1 F6 91.6(3) . .
F1 P1 F2 90.8(3) . .
F5 P1 F2 92.1(3) . .
F3 P1 F2 88.7(3) . .
F4 P1 F2 179.2(3) . .
F6 P1 F2 88.6(3) . .
F11 P2 F7 89.9(2) . .
F11 P2 F10 90.4(3) . .
F7 P2 F10 90.4(3) . .
F11 P2 F8 179.5(3) . .
F7 P2 F8 89.6(2) . .
F10 P2 F8 89.6(3) . .
F11 P2 F12 91.0(3) . .
F7 P2 F12 89.5(3) . .
F10 P2 F12 178.6(3) . .
F8 P2 F12 88.9(3) . .
F11 P2 F9 91.0(2) . .
F7 P2 F9 178.5(3) . .
F10 P2 F9 90.8(3) . .
F8 P2 F9 89.5(2) . .
F12 P2 F9 89.2(3) . .
P3 F14 F15 61.2(6) . .
P3 F15 F14 57.1(5) . .
N1A Ru1A N3A 172.3(2) . .
N1A Ru1A N2A 78.1(2) . .
N3A Ru1A N2A 95.4(2) . .
N1A Ru1A N4A 96.6(2) . .
N3A Ru1A N4A 79.0(3) . .
N2A Ru1A N4A 87.2(2) . .
N1A Ru1A N5A 97.6(2) . .
N3A Ru1A N5A 89.3(2) . .
N2A Ru1A N5A 172.8(2) . .
N4A Ru1A N5A 99.0(2) . .
N1A Ru1A N6A 88.7(2) . .
N3A Ru1A N6A 95.9(2) . .
N2A Ru1A N6A 95.0(2) . .
N4A Ru1A N6A 174.6(2) . .
N5A Ru1A N6A 79.1(2) . .
C5A N1A C1A 117.7(7) . .
C5A N1A Ru1A 116.1(5) . .
C1A N1A Ru1A 126.1(5) . .
C2A C1A N1A 122.6(8) . .
C10A N2A C6A 117.4(6) . .
C10A N2A Ru1A 126.5(5) . .
C6A N2A Ru1A 116.2(5) . .
C1A C2A C3A 117.9(8) . .
C11A N3A C15A 117.8(7) . .
C11A N3A Ru1A 125.5(5) . .
C15A N3A Ru1A 116.6(6) . .
C4A C3A C2A 118.7(9) . .
C4A C3A C31A 121.5(9) . .
C2A C3A C31A 119.7(10) . .
C20A N4A C16A 120.1(7) . .
C20A N4A Ru1A 126.6(6) . .
C16A N4A Ru1A 113.1(6) . .
C5A C4A C3A 121.2(8) . .
C21A N5A C25A 118.6(6) . .
C21A N5A Ru1A 125.8(5) . .
C25A N5A Ru1A 115.2(4) . .
C4A C5A N1A 121.7(7) . .
C4A C5A C6A 123.5(7) . .
N1A C5A C6A 114.7(7) . .
C30A N6A C26A 117.4(6) . .
C30A N6A Ru1A 126.6(4) . .
C26A N6A Ru1A 116.0(4) . .
N2A C6A C7A 121.0(7) . .
N2A C6A C5A 114.4(6) . .
C7A C6A C5A 124.6(7) . .
C8A C7A C6A 122.3(7) . .
C7A C8A C9A 115.0(7) . .
C7A C8A C32A 123.6(7) . .
C9A C8A C32A 121.4(7) . .
C10A C9A C8A 122.3(7) . .
N2A C10A C9A 122.0(7) . .
N3A C11A C12A 122.1(8) . .
C11A C12A C13A 118.8(8) . .
C14A C13A C12A 119.7(8) . .
C13A C14A C15A 119.3(8) . .
C14A C15A N3A 122.3(8) . .
C14A C15A C16A 125.5(8) . .
N3A C15A C16A 112.2(7) . .
N4A C16A C17A 118.6(8) . .
N4A C16A C15A 117.9(7) . .
C17A C16A C15A 123.5(8) . .
C18A C17A C16A 120.2(9) . .
C17A C18A C19A 120.7(9) . .
C20A C19A C18A 118.6(9) . .
N4A C20A C19A 121.8(9) . .
N5A C21A C22A 120.8(7) . .
C23A C22A C21A 121.6(8) . .
C24A C23A C22A 117.9(7) . .
C23A C24A C25A 121.8(7) . .
C24A C25A N5A 119.3(6) . .
C24A C25A C26A 125.1(6) . .
N5A C25A C26A 115.6(6) . .
C27A C26A N6A 121.1(6) . .
C27A C26A C25A 124.9(6) . .
N6A C26A C25A 114.0(6) . .
C26A C27A C28A 119.0(6) . .
C29A C28A C27A 119.9(7) . .
C30A C29A C28A 118.4(7) . .
N6A C30A C29A 124.2(6) . .
O2A C31A O1A 127.1(12) . .
O2A C31A C3A 115.4(11) . .
O1A C31A C3A 117.4(11) . .
N5B Ru1B N6B 79.5(3) . .
N5B Ru1B N1B 98.9(3) . .
N6B Ru1B N1B 88.8(2) . .
N5B Ru1B N4B 85.7(2) . .
N6B Ru1B N4B 93.7(3) . .
N1B Ru1B N4B 175.1(3) . .
N5B Ru1B N2B 173.9(3) . .
N6B Ru1B N2B 95.1(3) . .
N1B Ru1B N2B 78.1(3) . .
N4B Ru1B N2B 97.5(2) . .
N5B Ru1B N3B 93.1(3) . .
N6B Ru1B N3B 170.4(2) . .
N1B Ru1B N3B 98.5(2) . .
N4B Ru1B N3B 79.5(3) . .
N2B Ru1B N3B 92.6(2) . .
C1B N1B C5B 118.2(7) . .
C1B N1B Ru1B 125.3(6) . .
C5B N1B Ru1B 116.3(5) . .
N1B C1B C2B 122.2(8) . .
C10B N2B C6B 118.7(7) . .
C10B N2B Ru1B 125.6(5) . .
C6B N2B Ru1B 115.8(5) . .
C1B C2B C3B 120.1(8) . .
C11B N3B C15B 119.6(7) . .
C11B N3B Ru1B 126.5(6) . .
C15B N3B Ru1B 113.7(5) . .
C4B C3B C2B 117.9(8) . .
C4B C3B C31B 122.0(9) . .
C2B C3B C31B 120.1(10) . .
C20B N4B C16B 118.7(7) . .
C20B N4B Ru1B 125.2(6) . .
C16B N4B Ru1B 115.9(5) . .
C5B C4B C3B 119.1(8) . .
C21B N5B C25B 117.8(8) . .
C21B N5B Ru1B 127.3(6) . .
C25B N5B Ru1B 114.6(6) . .
N1B C5B C4B 122.5(7) . .
N1B C5B C6B 114.8(7) . .
C4B C5B C6B 122.7(8) . .
C30B N6B C26B 117.5(8) . .
C30B N6B Ru1B 126.8(6) . .
C26B N6B Ru1B 115.6(6) . .
N2B C6B C7B 120.6(7) . .
N2B C6B C5B 114.6(7) . .
C7B C6B C5B 124.7(7) . .
C8B C7B C6B 121.4(7) . .
C7B C8B C9B 116.2(8) . .
C7B C8B C32B 121.6(8) . .
C9B C8B C32B 122.2(8) . .
C10B C9B C8B 121.5(8) . .
N2B C10B C9B 121.6(7) . .
N3B C11B C12B 122.3(8) . .
C13B C12B C11B 118.8(9) . .
C12B C13B C14B 120.6(9) . .
C13B C14B C15B 119.6(9) . .
C14B C15B N3B 119.0(7) . .
C14B C15B C16B 125.7(8) . .
N3B C15B C16B 115.3(7) . .
N4B C16B C17B 121.6(8) . .
N4B C16B C15B 115.2(7) . .
C17B C16B C15B 123.2(8) . .
C18B C17B C16B 117.9(8) . .
C17B C18B C19B 121.1(9) . .
C18B C19B C20B 119.2(9) . .
N4B C20B C19B 121.6(9) . .
N5B C21B C22B 122.7(9) . .
C23B C22B C21B 119.6(10) . .
C22B C23B C24B 118.7(10) . .
C25B C24B C23B 119.8(7) . .
F13 P3 F19 89.3(5) . .
F13 P3 F14 73.6(7) . .
F19 P3 F14 94.7(6) . .
F13 P3 F16 153.6(8) . .
F19 P3 F16 95.6(6) . .
F14 P3 F16 131.5(8) . .
F13 P3 F17 78.0(7) . .
F19 P3 F17 89.4(5) . .
F14 P3 F17 151.2(9) . .
F16 P3 F17 76.1(7) . .
F13 P3 F18 90.8(4) . .
F19 P3 F18 177.8(5) . .
F14 P3 F18 87.4(5) . .
F16 P3 F18 83.4(6) . .
F17 P3 F18 88.5(5) . .
F13 P3 F15 134.3(8) . .
F19 P3 F15 85.5(6) . .
F14 P3 F15 61.6(7) . .
F16 P3 F15 72.1(7) . .
F17 P3 F15 147.1(8) . .
F18 P3 F15 96.0(6) . .
F22 P4 F22 95.61(14) 2_557 .
F22 P4 F21 86.1(3) 2_557 2_557
F22 P4 F21 178.1(3) . 2_557
F22 P4 F21 178.1(4) 2_557 .
F22 P4 F21 86.1(3) . .
F21 P4 F21 92.2(5) 2_557 .
F22 P4 F20 90.3(4) 2_557 .
F22 P4 F20 86.9(3) . .
F21 P4 F20 92.2(5) 2_557 .
F21 P4 F20 90.7(5) . .
F22 P4 F20 86.9(4) 2_557 2_557
F22 P4 F20 90.3(3) . 2_557
F21 P4 F20 90.7(5) 2_557 2_557
F21 P4 F20 92.2(5) . 2_557
F20 P4 F20 175.9(6) . 2_557
N5B C25B C24B 121.3(8) . .
N5B C25B C26B 114.8(8) . .
C24B C25B C26B 123.8(8) . .
N6B C26B C27B 122.1(9) . .
N6B C26B C25B 114.4(8) . .
C27B C26B C25B 123.5(10) . .
C28B C27B C26B 118.3(10) . .
C29B C28B C27B 120.8(10) . .
C28B C29B C30B 116.9(9) . .
N6B C30B C29B 124.3(9) . .
O1B C31B O2B 129.2(11) . .
O1B C31B C3B 118.6(12) . .
O2B C31B C3B 112.2(11) . .

loop_
_geom_bond_atom_site_label_1
_geom_bond_atom_site_label_2
_geom_bond_distance
_geom_bond_site_symmetry_2
P1 F1 1.552(5) .
P1 F5 1.565(5) .
P1 F3 1.567(5) .
P1 F4 1.569(5) .
P1 F6 1.570(5) .
P1 F2 1.596(5) .
P2 F11 1.577(5) .
P2 F7 1.583(4) .
P2 F10 1.586(5) .
P2 F8 1.589(4) .
P2 F12 1.592(5) .
P2 F9 1.595(4) .
F13 P3 1.508(8) .
F14 P3 1.554(10) .
F14 F15 1.629(15) .
F15 P3 1.622(11) .
F16 P3 1.557(10) .
F17 P3 1.565(12) .
F18 P3 1.571(7) .
F19 P3 1.522(7) .
F20 P4 1.591(9) .
F21 P4 1.589(7) .
Ru1A N1A 2.051(6) .
Ru1A N3A 2.056(7) .
Ru1A N2A 2.059(5) .
Ru1A N4A 2.066(6) .
Ru1A N5A 2.076(5) .
Ru1A N6A 2.076(5) .
O1A C31A 1.271(13) .
N1A C5A 1.359(8) .
N1A C1A 1.379(9) .
C1A C2A 1.365(10) .
O2A C31A 1.259(12) .
N2A C10A 1.353(8) .
N2A C6A 1.359(8) .
C2A C3A 1.411(11) .
N3A C11A 1.349(9) .
N3A C15A 1.371(9) .
C3A C4A 1.369(11) .
C3A C31A 1.545(13) .
N4A C20A 1.352(9) .
N4A C16A 1.374(9) .
C4A C5A 1.344(10) .
N5A C21A 1.334(8) .
N5A C25A 1.385(8) .
C5A C6A 1.458(10) .
N6A C30A 1.327(8) .
N6A C26A 1.388(7) .
C6A C7A 1.376(8) .
C7A C8A 1.373(10) .
C8A C9A 1.383(10) .
C8A C32A 1.500(9) .
C9A C10A 1.354(8) .
C11A C12A 1.363(10) .
C12A C13A 1.405(10) .
C13A C14A 1.347(10) .
C14A C15A 1.368(10) .
C15A C16A 1.458(11) .
C16A C17A 1.393(10) .
C17A C18A 1.355(12) .
C18A C19A 1.377(12) .
C19A C20A 1.360(10) .
C21A C22A 1.380(9) .
C22A C23A 1.349(10) .
C23A C24A 1.346(10) .
C24A C25A 1.380(8) .
C25A C26A 1.480(9) .
C26A C27A 1.359(9) .
C27A C28A 1.377(9) .
C28A C29A 1.377(9) .
C29A C30A 1.343(9) .
Ru1B N5B 2.045(7) .
Ru1B N6B 2.046(7) .
Ru1B N1B 2.048(6) .
Ru1B N4B 2.049(6) .
Ru1B N2B 2.064(6) .
Ru1B N3B 2.073(6) .
O1B C31B 1.248(13) .
N1B C1B 1.352(9) .
N1B C5B 1.355(9) .
C1B C2B 1.366(10) .
O2B C31B 1.291(13) .
N2B C10B 1.343(9) .
N2B C6B 1.360(8) .
C2B C3B 1.396(11) .
N3B C11B 1.319(8) .
N3B C15B 1.394(9) .
C3B C4B 1.395(10) .
C3B C31B 1.564(13) .
N4B C20B 1.332(9) .
N4B C16B 1.358(9) .
C4B C5B 1.379(9) .
N5B C21B 1.350(10) .
N5B C25B 1.362(10) .
C5B C6B 1.455(10) .
N6B C30B 1.313(10) .
N6B C26B 1.345(10) .
C6B C7B 1.407(10) .
C7B C8B 1.376(10) .
C8B C9B 1.389(10) .
C8B C32B 1.502(10) .
C9B C10B 1.387(10) .
C11B C12B 1.370(10) .
C12B C13B 1.360(11) .
C13B C14B 1.365(11) .
C14B C15B 1.380(10) .
C15B C16B 1.461(10) .
C16B C17B 1.426(10) .
C17B C18B 1.355(11) .
C18B C19B 1.355(12) .
C19B C20B 1.413(10) .
C21B C22B 1.402(12) .
C22B C23B 1.334(13) .
C23B C24B 1.416(12) .
C24B C25B 1.380(10) .
P4 F22 1.560(4) 2_557
P4 F22 1.5602 .
P4 F21 1.589(7) 2_557
P4 F20 1.591(9) 2_557
C25B C26B 1.489(12) .
C26B C27B 1.393(12) .
C27B C28B 1.373(13) .
C28B C29B 1.352(12) .
C29B C30B 1.405(11) .

loop_
_platon_squeeze_void_nr
_platon_squeeze_void_average_x
_platon_squeeze_void_average_y
_platon_squeeze_void_average_z
_platon_squeeze_void_volume
_platon_squeeze_void_count_electrons
1 0.000 0.000 -0.002 2337.6 1196.1
2 0.500 0.500 0.182 2337.6 1196.1
